data_7018647
loop_
_publ_author_name
'Sickerman, Nathaniel S.'
'Park, Young Jun'
'Ng, Gary K.-Y.'
'Bates, Jefferson E.'
'Hilkert, Mark'
'Ziller, Joseph W.'
'Furche, Filipp'
'Borovik, A. S.'

_publ_section_title
;
 Synthesis, structure, and physical properties for a series of trigonal
 bipyramidal M(II)-Cl complexes with intramolecular hydrogen bonds.
;
_journal_issue 15
_journal_name_full 'Dalton transactions (Cambridge, England : 2003)'
_journal_page_first 4358
_journal_page_last 4364
_journal_paper_doi 10.1039/c2dt12244h
_journal_volume 41
_journal_year 2012
_chemical_formula_sum 'C39 H47 B Cl Cu N7 O3'
_chemical_formula_weight 771.64
_chemical_name_systematic
;
?
;
_space_group_IT_number 14
_symmetry_cell_setting monoclinic
_symmetry_space_group_name_Hall '-P 2ybc'
_symmetry_space_group_name_H-M 'P 1 21/c 1'
_atom_sites_solution_hydrogens geom
_atom_sites_solution_primary direct
_atom_sites_solution_secondary difmap
_audit_creation_method SHELXTL
_cell_angle_alpha 90.00
_cell_angle_beta 96.2570(10)
_cell_angle_gamma 90.00
_cell_formula_units_Z 4
_cell_length_a 11.4375(5)
_cell_length_b 20.0606(8)
_cell_length_c 15.7480(6)
_cell_measurement_reflns_used 9862
_cell_measurement_temperature 98(2)
_cell_measurement_theta_max 28.28
_cell_measurement_theta_min 2.33
_cell_volume 3591.7(3)
_computing_cell_refinement 'Bruker SMART APEX2/SAINT'
_computing_data_collection 'Bruker SMART APEX2'
_computing_data_reduction 'Bruker SAINT'
_computing_molecular_graphics 'Bruker SHELXTL'
_computing_publication_material 'Bruker SHELXTL'
_computing_structure_refinement 'SHELXL-97 (Sheldrick, 2008)'
_computing_structure_solution 'SHELXS-97 (Sheldrick, 2008)'
_diffrn_ambient_temperature 98(2)
_diffrn_measured_fraction_theta_full 0.984
_diffrn_measured_fraction_theta_max 0.984
_diffrn_measurement_device_type 'Bruker SMART APEX II CCD'
_diffrn_measurement_method 'phi and omega'
_diffrn_radiation_monochromator graphite
_diffrn_radiation_source 'fine-focus sealed tube'
_diffrn_radiation_type MoK\a
_diffrn_radiation_wavelength 0.71073
_diffrn_reflns_av_R_equivalents 0.0269
_diffrn_reflns_av_sigmaI/netI 0.0219
_diffrn_reflns_limit_h_max 14
_diffrn_reflns_limit_h_min -14
_diffrn_reflns_limit_k_max 26
_diffrn_reflns_limit_k_min -26
_diffrn_reflns_limit_l_max 20
_diffrn_reflns_limit_l_min -20
_diffrn_reflns_number 42713
_diffrn_reflns_theta_full 28.30
_diffrn_reflns_theta_max 28.30
_diffrn_reflns_theta_min 2.03
_exptl_absorpt_coefficient_mu 0.732
_exptl_absorpt_correction_T_max 0.9044
_exptl_absorpt_correction_T_min 0.7582
_exptl_absorpt_correction_type multi-scan
_exptl_absorpt_process_details 'Bruker SADABS'
_exptl_crystal_colour green
_exptl_crystal_density_diffrn 1.427
_exptl_crystal_density_method 'not measured'
_exptl_crystal_description irregular
_exptl_crystal_F_000 1620
_exptl_crystal_size_max 0.40
_exptl_crystal_size_mid 0.14
_exptl_crystal_size_min 0.14
_refine_diff_density_max 0.401
_refine_diff_density_min -0.453
_refine_diff_density_rms 0.057
_refine_ls_extinction_method none
_refine_ls_goodness_of_fit_ref 1.032
_refine_ls_hydrogen_treatment constr
_refine_ls_matrix_type full
_refine_ls_number_parameters 469
_refine_ls_number_reflns 8788
_refine_ls_number_restraints 0
_refine_ls_restrained_S_all 1.032
_refine_ls_R_factor_all 0.0387
_refine_ls_R_factor_gt 0.0315
_refine_ls_shift/su_max 0.001
_refine_ls_shift/su_mean 0.000
_refine_ls_structure_factor_coef Fsqd
_refine_ls_weighting_details 'calc w=1/[\s^2^(Fo^2^)+(0.0404P)^2^+2.0894P] where P=(Fo^2^+2Fc^2^)/3'
_refine_ls_weighting_scheme calc
_refine_ls_wR_factor_gt 0.0789
_refine_ls_wR_factor_ref 0.0827
_reflns_number_gt 7539
_reflns_number_total 8788
_reflns_threshold_expression >2sigma(I)
_cod_data_source_file c2dt12244h.txt
_cod_data_source_block asb120
_cod_depositor_comments
;
The following automatic conversions were performed:

'_symmetry_cell_setting' value 'Monoclinic' changed to 'monoclinic'
according to /home/saulius/struct/CIF-dictionaries/cif_core.dic
dictionary named 'cif_core.dic' version 2.4.1 from 2010-06-29.

Automatic conversion script
Id: cif_fix_values 1715 2011-07-08 13:25:40Z adriana 
;
_cod_original_sg_symbol_H-M P2(1)/c
_cod_database_code 7018647

loop_
_symmetry_equiv_pos_as_xyz
'x, y, z'
'-x, y+1/2, -z+1/2'
'-x, -y, -z'
'x, -y-1/2, z-1/2'

loop_
_atom_site_label
_atom_site_type_symbol
_atom_site_fract_x
_atom_site_fract_y
_atom_site_fract_z
_atom_site_U_iso_or_equiv
_atom_site_adp_type
_atom_site_occupancy
_atom_site_symmetry_multiplicity
_atom_site_calc_flag
_atom_site_refinement_flags
Cu1 Cu 0.505012(15) 0.207709(9) 0.387858(11) 0.01292(6) Uani 1 1 d .
Cl1 Cl 0.70521(3) 0.203539(16) 0.42197(2) 0.01430(8) Uani 1 1 d .
O1 O 0.56213(9) 0.34170(5) 0.18010(7) 0.0182(2) Uani 1 1 d .
O2 O 0.50938(10) -0.01022(6) 0.38076(8) 0.0277(3) Uani 1 1 d .
O3 O 0.47234(9) 0.33233(5) 0.60987(7) 0.0188(2) Uani 1 1 d .
N1 N 0.32533(11) 0.20952(6) 0.35628(8) 0.0143(2) Uani 1 1 d .
N2 N 0.50564(11) 0.26663(6) 0.27839(8) 0.0147(2) Uani 1 1 d .
N3 N 0.47883(11) 0.10373(6) 0.37544(8) 0.0162(2) Uani 1 1 d .
N4 N 0.46265(11) 0.25626(6) 0.49822(8) 0.0163(3) Uani 1 1 d .
N5 N 0.70030(11) 0.27524(6) 0.24218(8) 0.0164(3) Uani 1 1 d .
H5 H 0.7310 0.2410 0.2717 0.020 Uiso 1 1 calc R
N6 N 0.65621(12) 0.05319(7) 0.43211(11) 0.0312(4) Uani 1 1 d .
H6 H 0.6947 0.0900 0.4472 0.037 Uiso 1 1 calc R
N7 N 0.63806(11) 0.30719(7) 0.55722(8) 0.0185(3) Uani 1 1 d .
H7 H 0.6875 0.2833 0.5307 0.022 Uiso 1 1 calc R
C1 C 0.30270(13) 0.23310(7) 0.26629(10) 0.0172(3) Uani 1 1 d .
H1A H 0.2203 0.2486 0.2549 0.021 Uiso 1 1 calc R
H1B H 0.3141 0.1958 0.2269 0.021 Uiso 1 1 calc R
C2 C 0.38529(13) 0.28937(7) 0.25065(10) 0.0176(3) Uani 1 1 d .
H2A H 0.3775 0.3011 0.1892 0.021 Uiso 1 1 calc R
H2B H 0.3665 0.3293 0.2835 0.021 Uiso 1 1 calc R
C3 C 0.58704(13) 0.29266(7) 0.23783(9) 0.0141(3) Uani 1 1 d .
C4 C 0.66836(14) 0.35909(8) 0.14176(10) 0.0198(3) Uani 1 1 d .
H4A H 0.6837 0.4076 0.1465 0.024 Uiso 1 1 calc R
H4B H 0.6608 0.3464 0.0806 0.024 Uiso 1 1 calc R
C5 C 0.76716(13) 0.31978(8) 0.19202(10) 0.0187(3) Uani 1 1 d .
H5B H 0.8140 0.2945 0.1536 0.022 Uiso 1 1 calc R
H5C H 0.8199 0.3493 0.2292 0.022 Uiso 1 1 calc R
C6 C 0.27713(13) 0.14128(8) 0.36410(10) 0.0188(3) Uani 1 1 d .
H6A H 0.1996 0.1379 0.3296 0.023 Uiso 1 1 calc R
H6B H 0.2658 0.1323 0.4245 0.023 Uiso 1 1 calc R
C7 C 0.36050(13) 0.08993(8) 0.33344(10) 0.0185(3) Uani 1 1 d .
H7B H 0.3356 0.0445 0.3481 0.022 Uiso 1 1 calc R
H7C H 0.3601 0.0928 0.2706 0.022 Uiso 1 1 calc R
C8 C 0.54628(13) 0.05285(7) 0.39492(9) 0.0147(3) Uani 1 1 d .
C9 C 0.60341(13) -0.05617(7) 0.41070(10) 0.0183(3) Uani 1 1 d .
H9A H 0.6252 -0.0843 0.3632 0.022 Uiso 1 1 calc R
H9B H 0.5790 -0.0855 0.4562 0.022 Uiso 1 1 calc R
C10 C 0.70640(14) -0.01180(7) 0.44544(11) 0.0206(3) Uani 1 1 d .
H10A H 0.7302 -0.0205 0.5068 0.025 Uiso 1 1 calc R
H10B H 0.7751 -0.0180 0.4131 0.025 Uiso 1 1 calc R
C11 C 0.27294(13) 0.25659(8) 0.41468(10) 0.0207(3) Uani 1 1 d .
H11A H 0.1884 0.2464 0.4155 0.025 Uiso 1 1 calc R
H11B H 0.2800 0.3028 0.3938 0.025 Uiso 1 1 calc R
C12 C 0.33601(13) 0.25044(9) 0.50438(10) 0.0213(3) Uani 1 1 d .
H12A H 0.3099 0.2862 0.5413 0.026 Uiso 1 1 calc R
H12B H 0.3182 0.2068 0.5294 0.026 Uiso 1 1 calc R
C13 C 0.52220(13) 0.29593(7) 0.55113(9) 0.0150(3) Uani 1 1 d .
C14 C 0.56382(14) 0.37150(8) 0.65935(10) 0.0207(3) Uani 1 1 d .
H14A H 0.5784 0.3544 0.7185 0.025 Uiso 1 1 calc R
H14B H 0.5405 0.4189 0.6613 0.025 Uiso 1 1 calc R
C15 C 0.67335(14) 0.36359(8) 0.61293(10) 0.0197(3) Uani 1 1 d .
H15A H 0.6887 0.4040 0.5797 0.024 Uiso 1 1 calc R
H15B H 0.7437 0.3531 0.6530 0.024 Uiso 1 1 calc R
B1 B 0.05616(14) 0.48117(8) 0.28965(10) 0.0131(3) Uani 1 1 d .
C16 C 0.04282(12) 0.56242(7) 0.28041(9) 0.0143(3) Uani 1 1 d .
C17 C 0.06928(13) 0.59974(7) 0.20955(10) 0.0164(3) Uani 1 1 d .
H17A H 0.0969 0.5771 0.1627 0.020 Uiso 1 1 calc R
C18 C 0.05645(13) 0.66892(8) 0.20544(10) 0.0179(3) Uani 1 1 d .
H18A H 0.0741 0.6922 0.1559 0.022 Uiso 1 1 calc R
C19 C 0.01813(13) 0.70379(7) 0.27305(11) 0.0196(3) Uani 1 1 d .
H19A H 0.0077 0.7507 0.2699 0.024 Uiso 1 1 calc R
C20 C -0.00478(14) 0.66885(8) 0.34582(10) 0.0206(3) Uani 1 1 d .
H20A H -0.0288 0.6921 0.3935 0.025 Uiso 1 1 calc R
C21 C 0.00753(13) 0.59987(8) 0.34881(10) 0.0180(3) Uani 1 1 d .
H21A H -0.0086 0.5771 0.3991 0.022 Uiso 1 1 calc R
C22 C -0.05666(13) 0.45090(7) 0.33292(9) 0.0148(3) Uani 1 1 d .
C23 C -0.05260(14) 0.39242(8) 0.38225(10) 0.0200(3) Uani 1 1 d .
H23A H 0.0211 0.3711 0.3966 0.024 Uiso 1 1 calc R
C24 C -0.15286(15) 0.36463(9) 0.41085(10) 0.0249(3) Uani 1 1 d .
H24A H -0.1463 0.3256 0.4451 0.030 Uiso 1 1 calc R
C25 C -0.26226(15) 0.39377(9) 0.38952(11) 0.0249(4) Uani 1 1 d .
H25A H -0.3309 0.3748 0.4086 0.030 Uiso 1 1 calc R
C26 C -0.26954(14) 0.45076(8) 0.34020(11) 0.0237(3) Uani 1 1 d .
H26A H -0.3439 0.4710 0.3244 0.028 Uiso 1 1 calc R
C27 C -0.16854(13) 0.47876(8) 0.31350(10) 0.0193(3) Uani 1 1 d .
H27A H -0.1758 0.5185 0.2806 0.023 Uiso 1 1 calc R
C28 C 0.04901(12) 0.44160(7) 0.19754(9) 0.0133(3) Uani 1 1 d .
C29 C -0.02551(13) 0.46089(8) 0.12480(10) 0.0173(3) Uani 1 1 d .
H29A H -0.0698 0.5008 0.1270 0.021 Uiso 1 1 calc R
C30 C -0.03698(14) 0.42374(8) 0.04955(10) 0.0209(3) Uani 1 1 d .
H30A H -0.0878 0.4390 0.0018 0.025 Uiso 1 1 calc R
C31 C 0.02507(14) 0.36469(8) 0.04368(10) 0.0203(3) Uani 1 1 d .
H31A H 0.0177 0.3395 -0.0078 0.024 Uiso 1 1 calc R
C32 C 0.09794(13) 0.34326(7) 0.11458(10) 0.0175(3) Uani 1 1 d .
H32A H 0.1406 0.3028 0.1121 0.021 Uiso 1 1 calc R
C33 C 0.10871(13) 0.38096(7) 0.18953(9) 0.0154(3) Uani 1 1 d .
H33A H 0.1586 0.3649 0.2373 0.018 Uiso 1 1 calc R
C34 C 0.18291(13) 0.46759(7) 0.34626(10) 0.0155(3) Uani 1 1 d .
C35 C 0.19799(14) 0.45881(8) 0.43524(10) 0.0205(3) Uani 1 1 d .
H35A H 0.1310 0.4613 0.4659 0.025 Uiso 1 1 calc R
C36 C 0.30810(16) 0.44652(8) 0.48028(11) 0.0271(4) Uani 1 1 d .
H36A H 0.3146 0.4407 0.5405 0.032 Uiso 1 1 calc R
C37 C 0.40733(15) 0.44285(8) 0.43799(12) 0.0285(4) Uani 1 1 d .
H37A H 0.4817 0.4330 0.4683 0.034 Uiso 1 1 calc R
C38 C 0.39686(14) 0.45366(8) 0.35065(12) 0.0259(4) Uani 1 1 d .
H38A H 0.4647 0.4524 0.3208 0.031 Uiso 1 1 calc R
C39 C 0.28676(13) 0.46643(8) 0.30659(11) 0.0200(3) Uani 1 1 d .
H39A H 0.2819 0.4747 0.2469 0.024 Uiso 1 1 calc R

loop_
_atom_site_aniso_label
_atom_site_aniso_U_11
_atom_site_aniso_U_22
_atom_site_aniso_U_33
_atom_site_aniso_U_23
_atom_site_aniso_U_13
_atom_site_aniso_U_12
Cu1 0.01010(9) 0.01340(9) 0.01490(9) 0.00038(6) -0.00036(6) -0.00005(6)
Cl1 0.01163(15) 0.01406(16) 0.01694(16) 0.00163(12) 0.00029(12) -0.00050(12)
O1 0.0169(5) 0.0175(5) 0.0203(5) 0.0068(4) 0.0023(4) 0.0019(4)
O2 0.0218(6) 0.0109(5) 0.0465(8) -0.0008(5) -0.0128(5) -0.0004(4)
O3 0.0193(5) 0.0202(6) 0.0171(5) -0.0039(4) 0.0030(4) -0.0003(4)
N1 0.0124(6) 0.0140(6) 0.0160(6) 0.0002(5) -0.0003(5) 0.0002(4)
N2 0.0136(6) 0.0138(6) 0.0161(6) 0.0008(5) -0.0013(5) 0.0012(5)
N3 0.0128(6) 0.0144(6) 0.0209(6) -0.0008(5) -0.0006(5) -0.0007(5)
N4 0.0130(6) 0.0199(6) 0.0162(6) -0.0007(5) 0.0023(5) -0.0003(5)
N5 0.0156(6) 0.0159(6) 0.0182(6) 0.0046(5) 0.0029(5) 0.0025(5)
N6 0.0162(7) 0.0118(6) 0.0625(11) -0.0025(6) -0.0101(7) 0.0008(5)
N7 0.0172(6) 0.0189(6) 0.0198(6) -0.0059(5) 0.0030(5) -0.0028(5)
C1 0.0148(7) 0.0164(7) 0.0192(7) 0.0010(6) -0.0031(6) 0.0004(5)
C2 0.0145(7) 0.0165(7) 0.0212(7) 0.0034(6) -0.0009(6) 0.0019(5)
C3 0.0177(7) 0.0112(6) 0.0128(6) -0.0009(5) -0.0010(5) 0.0016(5)
C4 0.0214(8) 0.0197(8) 0.0191(7) 0.0053(6) 0.0059(6) 0.0012(6)
C5 0.0190(7) 0.0184(7) 0.0194(7) 0.0032(6) 0.0051(6) 0.0004(6)
C6 0.0133(7) 0.0178(7) 0.0247(8) 0.0026(6) -0.0006(6) -0.0022(5)
C7 0.0156(7) 0.0148(7) 0.0240(8) -0.0001(6) -0.0025(6) -0.0022(5)
C8 0.0164(7) 0.0132(7) 0.0150(7) -0.0018(5) 0.0034(5) -0.0025(5)
C9 0.0177(7) 0.0127(7) 0.0239(8) 0.0008(6) -0.0003(6) 0.0015(5)
C10 0.0190(7) 0.0132(7) 0.0281(8) -0.0008(6) -0.0037(6) 0.0013(6)
C11 0.0141(7) 0.0230(8) 0.0249(8) -0.0043(6) 0.0018(6) 0.0025(6)
C12 0.0151(7) 0.0293(9) 0.0199(7) -0.0048(6) 0.0045(6) -0.0015(6)
C13 0.0180(7) 0.0141(7) 0.0132(6) 0.0028(5) 0.0033(5) 0.0023(5)
C14 0.0273(8) 0.0147(7) 0.0202(7) -0.0037(6) 0.0037(6) -0.0046(6)
C15 0.0220(8) 0.0181(7) 0.0189(7) -0.0028(6) 0.0018(6) -0.0043(6)
B1 0.0110(7) 0.0134(7) 0.0150(7) -0.0004(6) 0.0014(6) 0.0000(6)
C16 0.0093(6) 0.0155(7) 0.0175(7) -0.0011(5) -0.0009(5) -0.0001(5)
C17 0.0136(7) 0.0172(7) 0.0185(7) -0.0018(6) 0.0021(5) -0.0015(5)
C18 0.0136(7) 0.0167(7) 0.0231(8) 0.0028(6) 0.0002(6) -0.0033(5)
C19 0.0129(7) 0.0136(7) 0.0314(8) -0.0017(6) -0.0017(6) -0.0007(5)
C20 0.0183(7) 0.0188(8) 0.0249(8) -0.0073(6) 0.0029(6) 0.0014(6)
C21 0.0171(7) 0.0178(7) 0.0194(7) -0.0010(6) 0.0031(6) -0.0004(6)
C22 0.0149(7) 0.0154(7) 0.0141(6) -0.0023(5) 0.0018(5) -0.0016(5)
C23 0.0196(7) 0.0200(8) 0.0199(7) 0.0013(6) 0.0001(6) -0.0027(6)
C24 0.0310(9) 0.0241(8) 0.0196(8) 0.0037(6) 0.0023(7) -0.0103(7)
C25 0.0217(8) 0.0320(9) 0.0227(8) -0.0058(7) 0.0096(6) -0.0115(7)
C26 0.0144(7) 0.0262(8) 0.0311(9) -0.0052(7) 0.0054(6) -0.0015(6)
C27 0.0162(7) 0.0175(7) 0.0244(8) -0.0003(6) 0.0036(6) -0.0004(6)
C28 0.0103(6) 0.0134(7) 0.0163(7) 0.0004(5) 0.0022(5) -0.0023(5)
C29 0.0152(7) 0.0153(7) 0.0208(7) 0.0008(6) -0.0011(6) 0.0016(5)
C30 0.0223(8) 0.0215(8) 0.0173(7) 0.0016(6) -0.0055(6) -0.0005(6)
C31 0.0238(8) 0.0199(8) 0.0170(7) -0.0044(6) 0.0019(6) -0.0028(6)
C32 0.0172(7) 0.0143(7) 0.0214(7) -0.0016(6) 0.0041(6) 0.0000(5)
C33 0.0134(6) 0.0154(7) 0.0172(7) 0.0018(5) 0.0009(5) -0.0006(5)
C34 0.0144(7) 0.0107(6) 0.0206(7) -0.0025(5) -0.0014(6) 0.0000(5)
C35 0.0216(8) 0.0177(7) 0.0211(7) -0.0027(6) -0.0024(6) 0.0005(6)
C36 0.0326(9) 0.0202(8) 0.0249(8) -0.0028(6) -0.0125(7) 0.0016(7)
C37 0.0208(8) 0.0163(8) 0.0441(10) -0.0076(7) -0.0165(7) 0.0032(6)
C38 0.0129(7) 0.0189(8) 0.0452(10) -0.0108(7) -0.0005(7) -0.0006(6)
C39 0.0154(7) 0.0181(7) 0.0260(8) -0.0052(6) 0.0006(6) -0.0014(6)

loop_
_atom_type_symbol
_atom_type_description
_atom_type_scat_dispersion_real
_atom_type_scat_dispersion_imag
_atom_type_scat_source
C C 0.0033 0.0016 'International Tables Vol C Tables 4.2.6.8 and 6.1.1.4'
H H 0.0000 0.0000 'International Tables Vol C Tables 4.2.6.8 and 6.1.1.4'
B B 0.0013 0.0007 'International Tables Vol C Tables 4.2.6.8 and 6.1.1.4'
N N 0.0061 0.0033 'International Tables Vol C Tables 4.2.6.8 and 6.1.1.4'
O O 0.0106 0.0060 'International Tables Vol C Tables 4.2.6.8 and 6.1.1.4'
Cl Cl 0.1484 0.1585 'International Tables Vol C Tables 4.2.6.8 and 6.1.1.4'
Cu Cu 0.3201 1.2651 'International Tables Vol C Tables 4.2.6.8 and 6.1.1.4'

loop_
_geom_angle_atom_site_label_1
_geom_angle_atom_site_label_2
_geom_angle_atom_site_label_3
_geom_angle
N1 Cu1 N2 83.34(5)
N1 Cu1 N4 82.95(5)
N2 Cu1 N4 116.31(5)
N1 Cu1 N3 82.39(5)
N2 Cu1 N3 119.66(5)
N4 Cu1 N3 119.50(5)
N1 Cu1 Cl1 178.85(4)
N2 Cu1 Cl1 96.92(3)
N4 Cu1 Cl1 97.92(4)
N3 Cu1 Cl1 96.51(3)
C3 O1 C4 109.24(11)
C8 O2 C9 109.56(11)
C13 O3 C14 108.89(12)
C6 N1 C11 110.81(12)
C6 N1 C1 110.11(11)
C11 N1 C1 110.27(11)
C6 N1 Cu1 109.44(9)
C11 N1 Cu1 108.66(9)
C1 N1 Cu1 107.48(9)
C3 N2 C2 115.36(12)
C3 N2 Cu1 134.58(10)
C2 N2 Cu1 109.45(9)
C8 N3 C7 117.02(12)
C8 N3 Cu1 132.91(10)
C7 N3 Cu1 110.03(9)
C13 N4 C12 117.49(13)
C13 N4 Cu1 131.94(10)
C12 N4 Cu1 109.71(9)
C3 N5 C5 111.94(12)
C8 N6 C10 113.93(13)
C13 N7 C15 112.37(13)
N1 C1 C2 110.23(12)
N2 C2 C1 107.56(12)
N2 C3 N5 127.90(13)
N2 C3 O1 121.08(13)
N5 C3 O1 110.96(13)
O1 C4 C5 105.38(11)
N5 C5 C4 101.22(12)
N1 C6 C7 110.32(12)
N3 C7 C6 108.02(12)
N3 C8 N6 127.66(14)
N3 C8 O2 122.27(13)
N6 C8 O2 110.05(13)
O2 C9 C10 105.10(12)
N6 C10 C9 101.35(12)
N1 C11 C12 109.90(12)
N4 C12 C11 107.71(12)
N4 C13 N7 126.82(14)
N4 C13 O3 122.81(13)
N7 C13 O3 110.37(13)
O3 C14 C15 105.42(12)
N7 C15 C14 100.40(12)
C34 B1 C22 113.68(12)
C34 B1 C16 106.33(11)
C22 B1 C16 109.55(11)
C34 B1 C28 110.77(12)
C22 B1 C28 102.80(11)
C16 B1 C28 113.89(12)
C17 C16 C21 115.36(13)
C17 C16 B1 125.01(13)
C21 C16 B1 119.56(13)
C18 C17 C16 122.42(14)
C19 C18 C17 120.46(14)
C18 C19 C20 118.84(14)
C21 C20 C19 120.08(14)
C20 C21 C16 122.76(14)
C27 C22 C23 115.37(14)
C27 C22 B1 120.23(13)
C23 C22 B1 123.98(13)
C24 C23 C22 122.28(15)
C25 C24 C23 120.33(15)
C26 C25 C24 118.85(15)
C25 C26 C27 120.26(15)
C26 C27 C22 122.88(15)
C29 C28 C33 114.96(13)
C29 C28 B1 123.52(13)
C33 C28 B1 121.16(12)
C30 C29 C28 122.56(14)
C31 C30 C29 120.74(14)
C32 C31 C30 118.50(14)
C31 C32 C33 120.18(14)
C32 C33 C28 123.04(14)
C39 C34 C35 115.15(14)
C39 C34 B1 120.17(13)
C35 C34 B1 124.65(13)
C36 C35 C34 122.29(16)
C37 C36 C35 120.51(16)
C36 C37 C38 118.99(15)
C37 C38 C39 119.94(16)
C38 C39 C34 123.01(16)

loop_
_geom_bond_atom_site_label_1
_geom_bond_atom_site_label_2
_geom_bond_distance
Cu1 N1 2.0614(12)
Cu1 N2 2.0909(12)
Cu1 N4 2.0947(12)
Cu1 N3 2.1133(13)
Cu1 Cl1 2.2957(4)
O1 C3 1.3486(17)
O1 C4 1.4569(18)
O2 C8 1.3446(18)
O2 C9 1.4553(18)
O3 C13 1.3526(17)
O3 C14 1.4634(18)
N1 C6 1.4859(19)
N1 C11 1.4887(19)
N1 C1 1.4897(19)
N2 C3 1.2950(19)
N2 C2 1.4706(18)
N3 C8 1.2959(19)
N3 C7 1.4666(19)
N4 C13 1.2914(19)
N4 C12 1.4668(19)
N5 C3 1.3363(19)
N5 C5 1.4624(19)
N6 C8 1.328(2)
N6 C10 1.431(2)
N7 C13 1.337(2)
N7 C15 1.4614(19)
C1 C2 1.509(2)
C4 C5 1.526(2)
C6 C7 1.518(2)
C9 C10 1.529(2)
C11 C12 1.520(2)
C14 C15 1.526(2)
B1 C34 1.640(2)
B1 C22 1.640(2)
B1 C16 1.642(2)
B1 C28 1.648(2)
C16 C17 1.404(2)
C16 C21 1.408(2)
C17 C18 1.396(2)
C18 C19 1.384(2)
C19 C20 1.392(2)
C20 C21 1.391(2)
C22 C27 1.399(2)
C22 C23 1.405(2)
C23 C24 1.393(2)
C24 C25 1.389(3)
C25 C26 1.380(2)
C26 C27 1.390(2)
C28 C29 1.406(2)
C28 C33 1.407(2)
C29 C30 1.394(2)
C30 C31 1.389(2)
C31 C32 1.387(2)
C32 C33 1.396(2)
C34 C39 1.401(2)
C34 C35 1.404(2)
C35 C36 1.398(2)
C36 C37 1.379(3)
C37 C38 1.385(3)
C38 C39 1.394(2)
